data_7252004
loop_
_publ_author_name
'Takeshi, Shin-ichiro'
'Lyu, Liangcheng'
'Hase, Akane'
'Haga, Nagito'
'Takano, Rina'
'Ishida, Takayuki'
'Kogane, Tamizo'

_publ_section_title
;
 Two-and three-dimensional nickel(II) and copper(II) metal-organic
 frameworks based on 1H-pyrazole-4-carboxylate
;
_journal_name_full CrystEngComm
_journal_paper_doi 10.1039/D6CE00199H
_journal_year 2026
_chemical_formula_moiety 'C14 H14 N8 Ni O4'
_chemical_formula_sum 'C14 H14 N8 Ni O4'
_chemical_formula_weight 417.04
_chemical_name_common 'compound 3'
_chemical_name_systematic '[Ni(4-Hpzca-N)2(4-Hpzca-O?)2(Hpz)2]n'
_space_group_crystal_system monoclinic
_space_group_IT_number 14
_space_group_name_Hall '-P 2ybc'
_space_group_name_H-M_alt 'P 1 21/c 1'
_atom_sites_solution_hydrogens geom
_atom_sites_solution_primary dual
_audit_creation_date 2025-03-14
_audit_creation_method
;
Olex2 1.5-ac5-018
(compiled 2021.09.08 svn.r13c46975 for Rigaku Oxford Diffraction, GUI svn.r6396)
;
_audit_update_record
;
2025-03-31 deposited with the CCDC.	2026-05-19 downloaded from the CCDC.
;
_cell_angle_alpha 90
_cell_angle_beta 100.009(4)
_cell_angle_gamma 90
_cell_formula_units_Z 2
_cell_length_a 8.1167(4)
_cell_length_b 8.6703(4)
_cell_length_c 12.4564(5)
_cell_measurement_reflns_used 6801
_cell_measurement_temperature 295.2(3)
_cell_measurement_theta_max 31.2460
_cell_measurement_theta_min 2.5390
_cell_volume 863.27(7)
_computing_cell_refinement 'CrysAlisPro 1.171.43.105a (Rigaku OD, 2024)'
_computing_data_collection 'CrysAlisPro system (CCD 42.72a 64-bit (release 07-10-2022))'
_computing_data_reduction 'CrysAlisPro 1.171.43.105a (Rigaku OD, 2024)'
_computing_molecular_graphics 'Olex2 1.5-ac5-018 (Dolomanov et al., 2009)'
_computing_publication_material 'Olex2 1.5-ac5-018 (Dolomanov et al., 2009)'
_computing_structure_refinement 'SHELXL 2014/7 (Sheldrick, 2015)'
_computing_structure_solution 'SHELXT 2014/5 (Sheldrick, 2014)'
_diffrn_ambient_environment air
_diffrn_ambient_temperature 295.2(3)
_diffrn_detector 'Hybrid Pixel Array Detector'
_diffrn_detector_area_resol_mean 10.0000
_diffrn_detector_type HyPix
_diffrn_measured_fraction_theta_full 0.999
_diffrn_measured_fraction_theta_max 0.879
_diffrn_measurement_details
;
List of Runs (angles in degrees, time in seconds):

  # Type    Start    End  Width  t~exp~   \w     \q     \k     \f   Frames
#--------------------------------------------------------------------------
  1  \w    -90.00 -50.00   0.50    2.00    --  -12.39-178.00  60.00   80
  2  \w    -84.00 -43.00   0.50    2.00    --  -12.39-178.00 -60.00   82
  3  \w    -89.00 -63.00   0.50    2.00    --  -12.39-178.00 -90.00   52
  4  \w    -43.00  41.00   0.50    2.00    --  -12.39  86.00  36.00  168
  5  \w    -84.00  11.00   0.50    2.00    --  -12.39 -38.00 -90.00  190
  6  \w    -36.00  20.00   0.50    2.00    --  -12.39 -86.00 -82.00  112
  7  \w    -37.00  30.00   0.50    2.00    --   11.53 -86.00 -82.00  134
  8  \w     64.00  91.00   0.50    2.00    --   11.53-178.00 -90.00   54
  9  \w     53.00  79.00   0.50    2.00    --   11.53-178.00  30.00   52
 10  \w     -4.00  50.00   0.50    2.00    --   11.53 -99.00-180.00  108
;
_diffrn_measurement_device 'four-circle diffractometer'
_diffrn_measurement_device_type 'XtaLAB Synergy R, DW system, HyPix'
_diffrn_measurement_method '\w scans'
_diffrn_orient_matrix_type 'CrysAlisPro convention (1999,Acta A55,543-557)'
_diffrn_orient_matrix_UB_11 0.0375842000
_diffrn_orient_matrix_UB_12 -0.0036048000
_diffrn_orient_matrix_UB_13 -0.0472734000
_diffrn_orient_matrix_UB_21 0.0537711000
_diffrn_orient_matrix_UB_22 0.0618147000
_diffrn_orient_matrix_UB_23 0.0201772000
_diffrn_orient_matrix_UB_31 0.0597394000
_diffrn_orient_matrix_UB_32 -0.0534513000
_diffrn_orient_matrix_UB_33 0.0265174000
_diffrn_radiation_monochromator mirror
_diffrn_radiation_probe x-ray
_diffrn_radiation_type 'Mo K\a'
_diffrn_radiation_wavelength 0.71073
_diffrn_reflns_av_R_equivalents 0.0367
_diffrn_reflns_av_unetI/netI 0.0301
_diffrn_reflns_Laue_measured_fraction_full 0.999
_diffrn_reflns_Laue_measured_fraction_max 0.879
_diffrn_reflns_limit_h_max 11
_diffrn_reflns_limit_h_min -10
_diffrn_reflns_limit_k_max 12
_diffrn_reflns_limit_k_min -11
_diffrn_reflns_limit_l_max 17
_diffrn_reflns_limit_l_min -14
_diffrn_reflns_number 12836
_diffrn_reflns_point_group_measured_fraction_full 0.999
_diffrn_reflns_point_group_measured_fraction_max 0.879
_diffrn_reflns_theta_full 25.242
_diffrn_reflns_theta_max 31.258
_diffrn_reflns_theta_min 2.548
_diffrn_source 'Rotating-anode X-ray tube'
_diffrn_source_type 'Rigaku (Mo) X-ray Source'
_exptl_absorpt_coefficient_mu 1.165
_exptl_absorpt_correction_T_max 1.00000
_exptl_absorpt_correction_T_min 0.81631
_exptl_absorpt_correction_type multi-scan
_exptl_absorpt_process_details
;
CrysAlisPro 1.171.43.105a (Rigaku Oxford Diffraction, 2024)
Empirical absorption correction using spherical harmonics,
implemented in SCALE3 ABSPACK scaling algorithm.
;
_exptl_crystal_colour 'pale green'
_exptl_crystal_density_diffrn 1.604
_exptl_crystal_description block
_exptl_crystal_F_000 428
_exptl_crystal_recrystallization_method 'Re-crystallisation from solvent: methanol'
_exptl_crystal_size_max 0.155
_exptl_crystal_size_mid 0.142
_exptl_crystal_size_min 0.075
_refine_diff_density_max 0.459
_refine_diff_density_min -0.358
_refine_diff_density_rms 0.073
_refine_ls_extinction_method none
_refine_ls_goodness_of_fit_ref 1.029
_refine_ls_hydrogen_treatment constr
_refine_ls_matrix_type full
_refine_ls_number_parameters 124
_refine_ls_number_reflns 2471
_refine_ls_number_restraints 0
_refine_ls_restrained_S_all 1.029
_refine_ls_R_factor_all 0.0467
_refine_ls_R_factor_gt 0.0335
_refine_ls_shift/su_max 0.000
_refine_ls_shift/su_mean 0.000
_refine_ls_structure_factor_coef Fsqd
_refine_ls_weighting_details 'w=1/[\s^2^(Fo^2^)+(0.0424P)^2^+0.4943P] where P=(Fo^2^+2Fc^2^)/3'
_refine_ls_weighting_scheme calc
_refine_ls_wR_factor_gt 0.0818
_refine_ls_wR_factor_ref 0.0870
_reflns_Friedel_coverage 0.000
_reflns_number_gt 1990
_reflns_number_total 2471
_reflns_threshold_expression 'I > 2\s(I)'
_cod_data_source_file d6ce00199h2.cif
_cod_data_source_block sheetNi_run36
_cod_database_code 7252004
_shelx_shelxl_version_number 2014/7
_chemical_oxdiff_usercomment \
_shelx_space_group_comment
;
The symmetry employed for this shelxl refinement is uniquely defined
by the following loop, which should always be used as a source of
symmetry information in preference to the above space-group names.
They are only intended as comments.
;
_shelx_estimated_absorpt_t_max 0.918
_shelx_estimated_absorpt_t_min 0.840
_olex2_refinement_description
;
1. Fixed Uiso
 At 1.2 times of:
  All C(H) groups, All N(H) groups
2.a Aromatic/amide H refined with riding coordinates:
 N2(H2), N4(H4), C1(H1), C3(H3), C5(H5), C6(H6), C7(H7)
;
_olex2_submission_special_instructions 'No special instructions were received'
_oxdiff_exptl_absorpt_empirical_details
;
Empirical correction (ABSPACK) includes:
- Absorption correction using spherical harmonics
- Frame scaling
;
_oxdiff_exptl_absorpt_empirical_full_max 1.188
_oxdiff_exptl_absorpt_empirical_full_min 0.849

loop_
_space_group_symop_operation_xyz
'x, y, z'
'-x, y+1/2, -z+1/2'
'-x, -y, -z'
'x, -y-1/2, z-1/2'

loop_
_atom_site_label
_atom_site_type_symbol
_atom_site_fract_x
_atom_site_fract_y
_atom_site_fract_z
_atom_site_U_iso_or_equiv
_atom_site_adp_type
_atom_site_occupancy
_atom_site_site_symmetry_order
_atom_site_calc_flag
_atom_site_refinement_flags_posn
_atom_site_refinement_flags_adp
_atom_site_refinement_flags_occupancy
_atom_site_disorder_assembly
_atom_site_disorder_group
Ni1 Ni 0.5000 0.5000 0.5000 0.01808(10) Uani 1 2 d S . P . .
O1 O 0.38812(16) 0.91007(16) 0.12255(10) 0.0290(3) Uani 1 1 d . . . . .
O2 O 0.11142(17) 0.94213(18) 0.09939(12) 0.0336(3) Uani 1 1 d . . . . .
N1 N 0.33703(19) 0.61508(19) 0.37677(12) 0.0250(3) Uani 1 1 d . . . . .
N2 N 0.1692(2) 0.6023(2) 0.34843(13) 0.0312(4) Uani 1 1 d . . . . .
H2 H 0.1084 0.5436 0.3812 0.037 Uiso 1 1 calc R U . . .
N3 N 0.34756(19) 0.30174(18) 0.47972(12) 0.0249(3) Uani 1 1 d . . . . .
N4 N 0.2166(2) 0.2842(2) 0.53157(15) 0.0319(4) Uani 1 1 d . . . . .
H4 H 0.1740 0.3570 0.5648 0.038 Uiso 1 1 calc R U . . .
C1 C 0.1088(2) 0.6921(2) 0.26316(15) 0.0308(4) Uani 1 1 d . . . . .
H1 H -0.0028 0.7019 0.2307 0.037 Uiso 1 1 calc R U . . .
C2 C 0.2426(2) 0.7672(2) 0.23257(14) 0.0224(3) Uani 1 1 d . . . . .
C3 C 0.3813(2) 0.7142(2) 0.30569(14) 0.0254(4) Uani 1 1 d . . . . .
H3 H 0.4909 0.7445 0.3047 0.030 Uiso 1 1 calc R U . . .
C4 C 0.2461(2) 0.8815(2) 0.14437(13) 0.0222(3) Uani 1 1 d . . . . .
C5 C 0.1613(3) 0.1386(3) 0.5246(2) 0.0480(6) Uani 1 1 d . . . . .
H5 H 0.0723 0.1000 0.5544 0.058 Uiso 1 1 calc R U . . .
C6 C 0.2589(3) 0.0567(3) 0.4660(2) 0.0497(6) Uani 1 1 d . . . . .
H6 H 0.2508 -0.0475 0.4480 0.060 Uiso 1 1 calc R U . . .
C7 C 0.3730(3) 0.1633(2) 0.43944(18) 0.0363(5) Uani 1 1 d . . . . .
H7 H 0.4560 0.1410 0.3989 0.044 Uiso 1 1 calc R U . . .

loop_
_atom_site_aniso_label
_atom_site_aniso_U_11
_atom_site_aniso_U_22
_atom_site_aniso_U_33
_atom_site_aniso_U_23
_atom_site_aniso_U_13
_atom_site_aniso_U_12
Ni1 0.01859(15) 0.01906(16) 0.01704(15) 0.00050(12) 0.00432(10) -0.00067(12)
O1 0.0238(7) 0.0374(8) 0.0274(6) 0.0108(6) 0.0094(5) 0.0028(6)
O2 0.0223(7) 0.0384(8) 0.0403(8) 0.0161(7) 0.0058(6) 0.0063(6)
N1 0.0199(7) 0.0295(8) 0.0257(7) 0.0053(6) 0.0048(6) 0.0008(6)
N2 0.0222(8) 0.0380(9) 0.0342(8) 0.0141(7) 0.0069(6) -0.0016(7)
N3 0.0241(7) 0.0239(8) 0.0272(7) -0.0004(6) 0.0056(6) -0.0022(6)
N4 0.0273(8) 0.0267(9) 0.0441(9) -0.0072(7) 0.0128(7) -0.0066(7)
C1 0.0198(9) 0.0412(11) 0.0313(9) 0.0117(8) 0.0039(7) 0.0006(8)
C2 0.0213(8) 0.0258(9) 0.0210(8) 0.0028(7) 0.0061(6) 0.0014(7)
C3 0.0206(8) 0.0303(10) 0.0253(8) 0.0056(7) 0.0043(6) -0.0006(7)
C4 0.0249(9) 0.0231(8) 0.0192(7) 0.0013(6) 0.0051(6) 0.0016(7)
C5 0.0400(13) 0.0331(12) 0.0759(17) -0.0111(12) 0.0238(12) -0.0165(10)
C6 0.0472(14) 0.0265(10) 0.0789(18) -0.0156(12) 0.0203(12) -0.0097(10)
C7 0.0349(11) 0.0292(10) 0.0467(12) -0.0091(9) 0.0119(9) -0.0017(9)

loop_
_atom_type_symbol
_atom_type_description
_atom_type_scat_dispersion_real
_atom_type_scat_dispersion_imag
_atom_type_scat_source
C C 0.0033 0.0016 'International Tables Vol C Tables 4.2.6.8 and 6.1.1.4'
H H 0.0000 0.0000 'International Tables Vol C Tables 4.2.6.8 and 6.1.1.4'
N N 0.0061 0.0033 'International Tables Vol C Tables 4.2.6.8 and 6.1.1.4'
Ni Ni 0.3393 1.1124 'International Tables Vol C Tables 4.2.6.8 and 6.1.1.4'
O O 0.0106 0.0060 'International Tables Vol C Tables 4.2.6.8 and 6.1.1.4'

loop_
_exptl_crystal_face_index_h
_exptl_crystal_face_index_k
_exptl_crystal_face_index_l
_exptl_crystal_face_perp_dist
10 0 5 0.0328
4 11 -2 0.0996
-10 2 -5 0.0350
-3 6 -14 0.0598
8 -6 6 0.0491
7 8 6 0.0729
-9 2 -8 0.0350
9 0 8 0.0342
-5 11 2 0.0787
7 -8 6 0.0519
5 2 14 0.0464
1 9 12 0.0766
7 -7 -10 0.0776
3 -4 15 0.0487
-4 3 17 0.0520
-7 7 11 0.0566
-9 3 12 0.0424
-7 -6 12 0.0531
-5 -10 -3 0.0469
1 -11 -8 0.0622
11 -4 0 0.0432
10 5 -9 0.0707

loop_
_geom_angle_atom_site_label_1
_geom_angle_atom_site_label_2
_geom_angle_atom_site_label_3
_geom_angle
_geom_angle_site_symmetry_1
_geom_angle_site_symmetry_3
_geom_angle_publ_flag
O1 Ni1 O1 180.0 4_576 2_645 ?
O1 Ni1 N1 86.61(6) 2_645 . ?
O1 Ni1 N1 93.39(6) 2_645 3_666 ?
O1 Ni1 N1 93.39(6) 4_576 . ?
O1 Ni1 N1 86.61(6) 4_576 3_666 ?
O1 Ni1 N3 85.85(6) 4_576 3_666 ?
O1 Ni1 N3 85.85(6) 2_645 . ?
O1 Ni1 N3 94.15(6) 2_645 3_666 ?
O1 Ni1 N3 94.15(6) 4_576 . ?
N1 Ni1 N1 180.00(8) . 3_666 ?
N1 Ni1 N3 88.98(6) 3_666 . ?
N1 Ni1 N3 91.02(6) 3_666 3_666 ?
N1 Ni1 N3 88.98(6) . 3_666 ?
N1 Ni1 N3 91.02(6) . . ?
N3 Ni1 N3 180.0 3_666 . ?
C4 O1 Ni1 140.84(12) . 2_655 ?
N2 N1 Ni1 129.16(12) . . ?
C3 N1 Ni1 125.94(12) . . ?
C3 N1 N2 104.84(14) . . ?
N1 N2 H2 124.0 . . ?
C1 N2 N1 111.90(15) . . ?
C1 N2 H2 124.0 . . ?
N4 N3 Ni1 122.10(12) . . ?
C7 N3 Ni1 130.89(14) . . ?
C7 N3 N4 105.44(16) . . ?
N3 N4 H4 124.4 . . ?
C5 N4 N3 111.10(18) . . ?
C5 N4 H4 124.4 . . ?
N2 C1 H1 126.4 . . ?
N2 C1 C2 107.28(16) . . ?
C2 C1 H1 126.4 . . ?
C1 C2 C3 104.41(15) . . ?
C1 C2 C4 129.71(16) . . ?
C3 C2 C4 125.87(16) . . ?
N1 C3 C2 111.55(16) . . ?
N1 C3 H3 124.2 . . ?
C2 C3 H3 124.2 . . ?
O1 C4 C2 115.40(15) . . ?
O2 C4 O1 125.68(17) . . ?
O2 C4 C2 118.92(16) . . ?
N4 C5 H5 126.1 . . ?
N4 C5 C6 107.8(2) . . ?
C6 C5 H5 126.1 . . ?
C5 C6 H6 127.7 . . ?
C5 C6 C7 104.7(2) . . ?
C7 C6 H6 127.7 . . ?
N3 C7 C6 110.93(19) . . ?
N3 C7 H7 124.5 . . ?
C6 C7 H7 124.5 . . ?

loop_
_geom_bond_atom_site_label_1
_geom_bond_atom_site_label_2
_geom_bond_distance
_geom_bond_site_symmetry_2
_geom_bond_publ_flag
Ni1 O1 2.0603(12) 4_576 ?
Ni1 O1 2.0603(12) 2_645 ?
Ni1 N1 2.0966(15) . ?
Ni1 N1 2.0966(15) 3_666 ?
Ni1 N3 2.1074(15) 3_666 ?
Ni1 N3 2.1074(15) . ?
O1 Ni1 2.0603(12) 2_655 ?
O1 C4 1.254(2) . ?
O2 C4 1.254(2) . ?
N1 N2 1.351(2) . ?
N1 C3 1.327(2) . ?
N2 H2 0.8600 . ?
N2 C1 1.339(2) . ?
N3 N4 1.345(2) . ?
N3 C7 1.331(3) . ?
N4 H4 0.8600 . ?
N4 C5 1.337(3) . ?
C1 H1 0.9300 . ?
C1 C2 1.376(3) . ?
C2 C3 1.397(2) . ?
C2 C4 1.483(2) . ?
C3 H3 0.9300 . ?
C5 H5 0.9300 . ?
C5 C6 1.366(4) . ?
C6 H6 0.9300 . ?
C6 C7 1.389(3) . ?
C7 H7 0.9300 . ?

loop_
_exptl_oxdiff_crystal_face_indexfrac_h
_exptl_oxdiff_crystal_face_indexfrac_k
_exptl_oxdiff_crystal_face_indexfrac_l
_exptl_oxdiff_crystal_face_x
_exptl_oxdiff_crystal_face_y
_exptl_oxdiff_crystal_face_z
10.2749 0.2662 4.8652 0.1552 0.6671 0.7286
4.1210 11.3866 -2.0896 0.2126 0.8833 -0.4179
-9.9286 1.9524 -5.4928 -0.1205 -0.5240 -0.8431
-3.4374 5.5901 -13.5547 0.4914 -0.1128 -0.8636
8.2545 -6.0593 6.1559 0.0411 0.1935 0.9802
6.5658 8.2480 6.2872 -0.0802 0.9898 0.1181
-8.8988 1.7550 -8.2094 0.0473 -0.5357 -0.8431
8.9782 0.0728 8.3270 -0.0565 0.6553 0.7533
-4.8527 11.0591 1.9278 -0.3134 0.4616 -0.8299
6.8064 -8.2141 5.8063 0.0109 -0.0246 0.9996
5.2577 1.6272 13.7823 -0.4598 0.6614 0.5926
0.5848 8.8864 11.6849 -0.5624 0.8165 -0.1302
7.2166 -7.4376 -10.2479 0.7825 -0.2785 0.5569
2.5002 -3.7266 15.3606 -0.6187 0.2140 0.7559
-3.6609 3.0693 16.7714 -0.9415 0.3313 0.0620
-7.1120 7.2953 10.6657 -0.7978 0.2837 -0.5320
-9.2274 3.0395 11.7379 -0.9127 -0.0714 -0.4024
-7.4505 -6.3192 11.6064 -0.8059 -0.5571 0.2005
-5.3991 -10.3138 -3.0086 -0.0235 -0.9886 0.1490
0.8678 -11.0179 -7.6047 0.4318 -0.7878 0.4391
10.6433 -3.8485 0.4260 0.3938 0.3430 0.8528
9.5788 5.0417 -8.7870 0.7572 0.6494 0.0697
